data_9004301
loop_
_publ_author_name
'Caucia, F.'
'Callegari, A.'
'Oberti, R.'
'Ungaretti, L.'
'Hawthorne, F. C.'

_publ_section_title
;
 Structural aspects of oxidation-dehydrogenation in staurolite
 Sample: T = 600 C
;
_journal_name_full 'The Canadian Mineralogist'
_journal_page_first 477
_journal_page_last 489
_journal_volume 32
_journal_year 1994
_chemical_formula_sum 'Al4.85 Fe0.86 Mg0.19 O9 Si1.9 Zn0.01'
_chemical_name_mineral Staurolite
_space_group_IT_number 12
_symmetry_space_group_name_Hall '-C 2y'
_symmetry_space_group_name_H-M 'C 1 2/m 1'
_cell_angle_alpha 90
_cell_angle_beta 90.04
_cell_angle_gamma 90
_cell_length_a 7.865
_cell_length_b 16.612
_cell_length_c 5.648
_cell_formula_units_Z 4
_cell_volume 737.930
_database_code_amcsd 0005374
_diffrn_ambient_temperature 873.15
_exptl_crystal_density_diffrn 3.434
_cod_original_formula_sum 'Si1.9 Al4.85 Fe.86 Mg.19 Zn.01 O9'
_cod_database_code 9004301

loop_
_space_group_symop_operation_xyz
x,y,z
1/2+x,1/2+y,z
x,-y,z
1/2+x,1/2-y,z
-x,y,-z
1/2-x,1/2+y,-z
-x,-y,-z
1/2-x,1/2-y,-z

loop_
_atom_site_label
_atom_site_fract_x
_atom_site_fract_y
_atom_site_fract_z
_atom_site_occupancy
_atom_site_U_iso_or_equiv
SiT1 0.13432 0.16631 0.24962 0.95000 0.00405
AlT1 0.13432 0.16631 0.24962 0.05000 0.00405
FeT2 0.38949 0.00000 0.24965 0.55000 0.01456
AlT2 0.38949 0.00000 0.24965 0.15000 0.01456
MgT2 0.38949 0.00000 0.24965 0.09000 0.01456
ZnT2 0.38949 0.00000 0.24965 0.01000 0.01456
FeT3 0.12856 0.00000 0.25020 0.04000 0.00494
AlT3 0.12856 0.00000 0.25020 0.10000 0.00494
AlM1A 0.50000 0.17480 0.00000 0.97000 0.00494
MgM1A 0.50000 0.17480 0.00000 0.01000 0.00494
FeM1A 0.50000 0.17480 0.00000 0.02000 0.00494
AlM1B 0.50000 0.17481 0.50000 0.97000 0.00494
MgM1B 0.50000 0.17481 0.50000 0.01000 0.00494
FeM1B 0.50000 0.17481 0.50000 0.02000 0.00494
AlM2 0.26355 0.41100 0.25035 0.94000 0.00671
FeM2 0.26355 0.41100 0.25035 0.06000 0.00671
AlM3A 0.00000 0.00000 0.00000 0.68000 0.00570
MgM3A 0.00000 0.00000 0.00000 0.04000 0.00570
FeM3A 0.00000 0.00000 0.00000 0.06000 0.00570
AlM3B 0.00000 0.00000 0.50000 0.68000 0.00557
MgM3B 0.00000 0.00000 0.50000 0.04000 0.00557
FeM3B 0.00000 0.00000 0.50000 0.06000 0.00557
FeM4A 0.50000 0.00000 0.00000 0.05000 0.01267
MgM4A 0.50000 0.00000 0.00000 0.04000 0.01267
FeM4B 0.50000 0.00000 0.50000 0.05000 0.01317
MgM4B 0.50000 0.00000 0.50000 0.04000 0.01317
O1A 0.23536 0.00000 0.96507 0.50000 0.00937
O1B 0.23581 0.00000 0.53402 0.50000 0.00975
O2A 0.25517 0.16153 0.01533 0.50000 0.00557
O2B 0.25482 0.16153 0.48456 0.50000 0.00557
O3 0.00196 0.08917 0.24895 1.00000 0.00811
O4 0.02150 0.24930 0.24974 1.00000 0.00545
O5 0.52677 0.09984 0.24991 1.00000 0.00545

loop_
_cod_related_entry_id
_cod_related_entry_database
_cod_related_entry_code
1 AMCSD 0005374
